data_4084337
loop_
_publ_author_name
'Edwards, Peter G.'
'Kariuki, Benson M.'
'Newman, Paul D.'
'Zhang, Wenjian'

_publ_section_title
;
 Peripheral Methyl Activation in
 \h4-1,2,3,4-Tetramethylcyclobutadienylcobalt Complexes: Template
 Synthesis and Subsequent Reactivity of Triphosphamacrocycles
;
_journal_issue 19
_journal_name_full Organometallics
_journal_page_first 5440
_journal_paper_doi 10.1021/om500734b
_journal_volume 33
_journal_year 2014
_chemical_formula_moiety 'C44 H38 Co F2 P3, P F6, C2 H3 N'
_chemical_formula_sum 'C46 H41 Co F8 N P4'
_chemical_formula_weight 942.61
_space_group_IT_number 14
_symmetry_cell_setting monoclinic
_symmetry_space_group_name_Hall '-P 2ybc'
_symmetry_space_group_name_H-M 'P 1 21/c 1'
_atom_sites_solution_hydrogens geom
_atom_sites_solution_primary direct
_atom_sites_solution_secondary difmap
_audit_creation_method SHELXL-97
_cell_angle_alpha 90.00
_cell_angle_beta 100.0900(10)
_cell_angle_gamma 90.00
_cell_formula_units_Z 4
_cell_length_a 14.5081(3)
_cell_length_b 14.9988(3)
_cell_length_c 19.7361(4)
_cell_measurement_reflns_used 6125
_cell_measurement_temperature 150(2)
_cell_measurement_theta_max 27.47
_cell_measurement_theta_min 2.91
_cell_volume 4228.23(15)
_computing_cell_refinement DENZO/SCALEPACK
_computing_data_collection 'COLLECT,Nonius BV, 1997-2001'
_computing_data_reduction DENZO/SCALEPACK
_computing_structure_refinement SHELXL-97
_computing_structure_solution SHELXs-97
_diffrn_ambient_temperature 150(2)
_diffrn_measured_fraction_theta_full 0.980
_diffrn_measured_fraction_theta_max 0.980
_diffrn_measurement_device_type 'Nonius Kappa CCD'
_diffrn_measurement_method 'CCD scans'
_diffrn_radiation_monochromator graphite
_diffrn_radiation_source 'fine-focus sealed tube'
_diffrn_radiation_type MoK\a
_diffrn_radiation_wavelength 0.71073
_diffrn_reflns_av_R_equivalents 0.1002
_diffrn_reflns_av_sigmaI/netI 0.1109
_diffrn_reflns_limit_h_max 18
_diffrn_reflns_limit_h_min -18
_diffrn_reflns_limit_k_max 19
_diffrn_reflns_limit_k_min -19
_diffrn_reflns_limit_l_max 25
_diffrn_reflns_limit_l_min -24
_diffrn_reflns_number 40975
_diffrn_reflns_theta_full 27.47
_diffrn_reflns_theta_max 27.47
_diffrn_reflns_theta_min 2.91
_exptl_absorpt_coefficient_mu 0.628
_exptl_absorpt_correction_T_max 0.8847
_exptl_absorpt_correction_T_min 0.8847
_exptl_absorpt_correction_type empirical
_exptl_absorpt_process_details Denzo/Scalepack
_exptl_crystal_colour yellow
_exptl_crystal_density_diffrn 1.481
_exptl_crystal_density_method 'not measured'
_exptl_crystal_description block
_exptl_crystal_F_000 1932
_exptl_crystal_size_max 0.20
_exptl_crystal_size_mid 0.20
_exptl_crystal_size_min 0.20
_refine_diff_density_max 1.277
_refine_diff_density_min -0.648
_refine_diff_density_rms 0.120
_refine_ls_extinction_method none
_refine_ls_goodness_of_fit_ref 1.019
_refine_ls_hydrogen_treatment constr
_refine_ls_matrix_type full
_refine_ls_number_parameters 587
_refine_ls_number_reflns 9483
_refine_ls_number_restraints 276
_refine_ls_restrained_S_all 1.023
_refine_ls_R_factor_all 0.1204
_refine_ls_R_factor_gt 0.0657
_refine_ls_shift/su_max 0.031
_refine_ls_shift/su_mean 0.000
_refine_ls_structure_factor_coef Fsqd
_refine_ls_weighting_details 'calc w=1/[\s^2^(Fo^2^)+(0.0641P)^2^+7.5504P] where P=(Fo^2^+2Fc^2^)/3'
_refine_ls_weighting_scheme calc
_refine_ls_wR_factor_gt 0.1417
_refine_ls_wR_factor_ref 0.1630
_reflns_number_gt 6125
_reflns_number_total 9483
_reflns_threshold_expression >2\s(I)
_cod_data_source_file om500734b_si_002.cif
_cod_data_source_block cmpd6
_cod_depositor_comments 'Adding full bibliography for 4084333--4084338.cif.'
_cod_original_sg_symbol_H-M 'P 21/c'
_cod_database_code 4084337
_publcif_datablock.id {d7fe2a0f-469e-4a63-a4a9-e328038831be}

_publcif_info_exptl_table_max_cols 4
_publcif_info_exptl_table_use_headnotes n

loop_
_symmetry_equiv_pos_as_xyz
'x, y, z'
'-x, y+1/2, -z+1/2'
'-x, -y, -z'
'x, -y-1/2, z-1/2'

loop_
_atom_site_label
_atom_site_type_symbol
_atom_site_fract_x
_atom_site_fract_y
_atom_site_fract_z
_atom_site_U_iso_or_equiv
_atom_site_adp_type
_atom_site_occupancy
_atom_site_symmetry_multiplicity
_atom_site_calc_flag
_atom_site_refinement_flags
_atom_site_disorder_assembly
_atom_site_disorder_group
F1 F 0.3625(3) -0.0333(3) 0.4088(2) 0.0575(16) Uani 0.716(9) 1 d P A 1
F2 F 0.1769(2) 0.1766(2) 0.02489(16) 0.0511(13) Uani 0.832(9) 1 d P B 1
C1 C 0.2269(3) -0.0440(3) 0.1480(2) 0.0403(11) Uani 1 1 d . . .
C2 C 0.2526(3) -0.0759(3) 0.2181(2) 0.0322(10) Uani 1 1 d . . .
C3 C 0.1604(3) -0.0487(3) 0.2304(2) 0.0268(9) Uani 1 1 d . . .
C4 C 0.1373(3) -0.0173(3) 0.1616(2) 0.0328(10) Uani 1 1 d . . .
C5 C 0.2580(5) -0.0649(5) 0.0813(3) 0.085(2) Uani 1 1 d U . .
H5A H 0.2386 -0.1256 0.0670 0.127 Uiso 1 1 calc R . .
H5B H 0.3264 -0.0604 0.0873 0.127 Uiso 1 1 calc R . .
H5C H 0.2295 -0.0225 0.0461 0.127 Uiso 1 1 calc R . .
C6 C 0.3255(3) -0.1371(3) 0.2553(3) 0.0449(12) Uani 1 1 d . . .
H6A H 0.3294 -0.1295 0.3050 0.067 Uiso 1 1 calc R . .
H6B H 0.3863 -0.1230 0.2427 0.067 Uiso 1 1 calc R . .
H6C H 0.3087 -0.1989 0.2426 0.067 Uiso 1 1 calc R . .
C7 C 0.1029(3) -0.0708(3) 0.2837(3) 0.0394(11) Uani 1 1 d . . .
H7A H 0.0612 -0.0208 0.2887 0.059 Uiso 1 1 calc R . .
H7B H 0.1442 -0.0820 0.3277 0.059 Uiso 1 1 calc R . .
H7C H 0.0655 -0.1243 0.2697 0.059 Uiso 1 1 calc R . .
C8 C 0.04520(18) 0.0047(3) 0.11952(19) 0.0556(15) Uani 1 1 d . . .
H8A H 0.0036 -0.0471 0.1177 0.083 Uiso 1 1 calc R . .
H8B H 0.0535 0.0205 0.0728 0.083 Uiso 1 1 calc R . .
H8C H 0.0175 0.0552 0.1403 0.083 Uiso 1 1 calc R . .
C9 C 0.47026(19) 0.0261(2) 0.1807(2) 0.0331(13) Uani 0.736(8) 1 d PRU C 1
C10 C 0.46840(19) 0.0141(2) 0.11067(18) 0.0655(18) Uani 0.736(8) 1 d PRDU C 1
H10 H 0.4289 0.0503 0.0783 0.079 Uiso 0.562(9) 1 calc PR D 1
C11 C 0.5243(2) -0.0508(2) 0.08800(18) 0.079(2) Uani 0.736(8) 1 d PRU C 1
H11 H 0.5230 -0.0589 0.0401 0.095 Uiso 0.736(8) 1 calc PR C 1
C12 C 0.5821(2) -0.1037(2) 0.13539(18) 0.063(2) Uani 0.736(8) 1 d PRU C 1
H12 H 0.6203 -0.1480 0.1199 0.076 Uiso 0.736(8) 1 calc PR C 1
C13 C 0.5839(2) -0.0917(2) 0.20545(18) 0.062(2) Uani 0.736(8) 1 d PRU C 1
H13 H 0.6234 -0.1278 0.2378 0.074 Uiso 0.736(8) 1 calc PR C 1
C14 C 0.52802(18) -0.0268(2) 0.22813(19) 0.0603(18) Uani 0.736(8) 1 d PRU C 1
H14 H 0.5293 -0.0186 0.2760 0.072 Uiso 0.736(8) 1 calc PR C 1
F3 F 0.4101(4) 0.0658(4) 0.0615(3) 0.067(3) Uani 0.438(9) 1 d PDU D 3
C9B C 0.4735(4) 0.0350(4) 0.1619(3) 0.058(3) Uani 0.264(8) 1 d PRDU C 2
C10B C 0.5308(4) -0.0274(4) 0.2008(3) 0.052(3) Uani 0.264(8) 1 d PRDU C 2
H10B H 0.5361 -0.0280 0.2495 0.063 Uiso 0.987(6) 1 calc PR E 2
C11B C 0.5802(4) -0.0889(4) 0.1685(3) 0.050(3) Uani 0.264(8) 1 d PRDU C 2
H11B H 0.6193 -0.1315 0.1951 0.060 Uiso 0.264(8) 1 calc PR C 2
C12B C 0.5724(4) -0.0880(4) 0.0973(3) 0.068(3) Uani 0.264(8) 1 d PRU C 2
H12B H 0.6062 -0.1300 0.0752 0.082 Uiso 0.264(8) 1 calc PR C 2
C13B C 0.5152(4) -0.0256(4) 0.0584(3) 0.073(3) Uani 0.264(8) 1 d PRDU C 2
H13B H 0.5098 -0.0250 0.0097 0.088 Uiso 0.264(8) 1 calc PR C 2
C14B C 0.4657(4) 0.0359(4) 0.0907(3) 0.072(3) Uani 0.264(8) 1 d PRU C 2
H14B H 0.4266 0.0786 0.0641 0.087 Uiso 0.264(8) 1 calc PR C 2
F3B F 0.5382(8) -0.0282(8) 0.2692(5) 0.057(5) Uani 0.013(6) 1 d PDU E 3
C15 C 0.4454(3) 0.1329(3) 0.2954(2) 0.0304(9) Uani 1 1 d . C .
C16 C 0.5396(3) 0.1585(3) 0.3109(2) 0.0452(12) Uani 1 1 d . . .
H16 H 0.5773 0.1574 0.2760 0.054 Uiso 1 1 calc R . .
C18 C 0.5231(3) 0.1876(4) 0.4274(3) 0.0565(15) Uani 1 1 d . . .
H18 H 0.5501 0.2054 0.4727 0.068 Uiso 1 1 calc R . .
C19 C 0.4299(3) 0.1642(3) 0.4127(2) 0.0411(11) Uani 1 1 d . . .
H19 H 0.3927 0.1666 0.4478 0.049 Uiso 1 1 calc R . .
C20 C 0.3898(3) 0.1369(3) 0.3463(2) 0.0279(9) Uani 1 1 d . C .
C21 C 0.5777(3) 0.1854(4) 0.3765(3) 0.0550(15) Uani 1 1 d . . .
H21 H 0.6417 0.2025 0.3868 0.066 Uiso 1 1 calc R . .
C22 C 0.2306(3) 0.0602(3) 0.39408(19) 0.0242(8) Uani 1 1 d . C 2
C23 C 0.2830(3) -0.0078(3) 0.4293(2) 0.0333(10) Uani 1 1 d . C 2
H23 H 0.3401 -0.0246 0.4156 0.040 Uiso 0.284(9) 1 calc PR A 2
C24 C 0.2554(4) -0.0518(3) 0.4835(2) 0.0432(12) Uani 1 1 d . C 2
H24 H 0.2926 -0.0988 0.5061 0.052 Uiso 1 1 calc R C 2
C25 C 0.1733(4) -0.0273(3) 0.5049(2) 0.0435(12) Uani 1 1 d . C 2
H25 H 0.1546 -0.0562 0.5431 0.052 Uiso 1 1 calc R C 2
C26 C 0.1188(3) 0.0394(3) 0.4703(2) 0.0398(11) Uani 1 1 d . C 2
H26 H 0.0617 0.0556 0.4844 0.048 Uiso 1 1 calc R C 2
C27 C 0.1463(3) 0.0830(3) 0.4153(2) 0.0341(10) Uani 1 1 d . C 2
H27 H 0.1078 0.1286 0.3918 0.041 Uiso 1 1 calc R C 2
C28 C 0.2146(3) 0.2246(2) 0.31650(19) 0.0221(8) Uani 1 1 d . C .
C29 C 0.2101(3) 0.2758(3) 0.3744(2) 0.0283(9) Uani 1 1 d . . .
H29 H 0.2306 0.2517 0.4190 0.034 Uiso 1 1 calc R . .
C30 C 0.1758(3) 0.3617(3) 0.3673(2) 0.0309(9) Uani 1 1 d . . .
H30 H 0.1716 0.3961 0.4070 0.037 Uiso 1 1 calc R . .
C31 C 0.1477(3) 0.3979(3) 0.3029(2) 0.0304(10) Uani 1 1 d . . .
H31 H 0.1244 0.4572 0.2985 0.037 Uiso 1 1 calc R . .
C32 C 0.1530(3) 0.3487(3) 0.2448(2) 0.0257(9) Uani 1 1 d . . .
H32 H 0.1344 0.3744 0.2005 0.031 Uiso 1 1 calc R . .
C33 C 0.1857(2) 0.2609(2) 0.25103(19) 0.0212(8) Uani 1 1 d . C .
C34 C 0.0967(3) 0.2163(3) 0.1136(2) 0.0259(9) Uani 1 1 d . C 2
C35 C 0.0107(3) 0.2388(3) 0.1324(2) 0.0299(9) Uani 1 1 d . C 2
H35 H 0.0060 0.2425 0.1797 0.036 Uiso 1 1 calc R C 2
C36 C -0.0677(3) 0.2556(3) 0.0825(2) 0.0356(10) Uani 1 1 d . C 2
H36 H -0.1253 0.2715 0.0959 0.043 Uiso 1 1 calc R C 2
C37 C -0.0620(3) 0.2493(3) 0.0134(2) 0.0363(10) Uani 1 1 d . C 2
H37 H -0.1156 0.2614 -0.0205 0.044 Uiso 1 1 calc R C 2
C38 C 0.0215(3) 0.2255(3) -0.0065(2) 0.0338(10) Uani 1 1 d . C 2
H38 H 0.0260 0.2211 -0.0539 0.041 Uiso 1 1 calc R C 2
C39 C 0.0976(3) 0.2082(3) 0.0436(2) 0.0294(9) Uani 1 1 d . C 2
H39 H 0.1540 0.1897 0.0297 0.035 Uiso 0.168(9) 1 calc PR B 2
C40 C 0.2966(3) 0.2455(3) 0.14635(19) 0.0228(8) Uani 1 1 d . C .
C41 C 0.2901(3) 0.3280(3) 0.1137(2) 0.0329(10) Uani 1 1 d . . .
H41 H 0.2316 0.3579 0.1043 0.039 Uiso 1 1 calc R . .
C42 C 0.3681(3) 0.3667(3) 0.0949(2) 0.0369(11) Uani 1 1 d . . .
H42 H 0.3630 0.4228 0.0722 0.044 Uiso 1 1 calc R . .
C43 C 0.4541(3) 0.3238(3) 0.1091(2) 0.0367(11) Uani 1 1 d . . .
H43 H 0.5078 0.3508 0.0963 0.044 Uiso 1 1 calc R . .
C44 C 0.4618(3) 0.2418(3) 0.1418(2) 0.0299(9) Uani 1 1 d . . .
H44 H 0.5207 0.2125 0.1513 0.036 Uiso 1 1 calc R . .
C45 C 0.3830(3) 0.2021(3) 0.16072(19) 0.0237(8) Uani 1 1 d . C .
C46 C 0.7010(3) 0.1720(3) 0.0884(2) 0.0414(11) Uani 1 1 d . . .
C47 C 0.7469(4) 0.0896(4) 0.1132(3) 0.0617(15) Uani 1 1 d . . .
H47A H 0.7250 0.0413 0.0810 0.093 Uiso 1 1 calc R . .
H47B H 0.7320 0.0753 0.1585 0.093 Uiso 1 1 calc R . .
H47C H 0.8148 0.0963 0.1169 0.093 Uiso 1 1 calc R . .
Co1 Co 0.24398(3) 0.05820(3) 0.21544(3) 0.02098(15) Uani 1 1 d . C .
F4 F 0.2061(3) -0.4040(3) 0.2136(2) 0.0893(12) Uani 1 1 d . . .
F5 F 0.0330(2) -0.2720(2) 0.18198(17) 0.0734(10) Uani 1 1 d . . .
F6 F 0.1763(3) -0.2810(3) 0.15078(17) 0.0963(14) Uani 1 1 d . . .
F7 F 0.1619(2) -0.28054(19) 0.26306(14) 0.0557(8) Uani 1 1 d . . .
F8 F 0.0753(2) -0.3929(2) 0.13098(16) 0.0725(10) Uani 1 1 d . . .
F9 F 0.0658(2) -0.3962(2) 0.24436(16) 0.0656(9) Uani 1 1 d . . .
P1 P 0.38496(7) 0.09823(7) 0.20975(5) 0.0241(2) Uani 1 1 d . . .
P2 P 0.26507(7) 0.11164(6) 0.31871(5) 0.0219(2) Uani 1 1 d . . .
P3 P 0.19895(7) 0.18941(7) 0.17771(5) 0.0206(2) Uani 1 1 d . . .
P4 P 0.12009(9) -0.33785(9) 0.19696(6) 0.0394(3) Uani 1 1 d . . .
N1 N 0.6663(3) 0.2367(3) 0.0697(3) 0.0657(14) Uani 1 1 d . . .

loop_
_atom_site_aniso_label
_atom_site_aniso_U_11
_atom_site_aniso_U_22
_atom_site_aniso_U_33
_atom_site_aniso_U_23
_atom_site_aniso_U_13
_atom_site_aniso_U_12
F1 0.057(3) 0.055(3) 0.063(3) 0.016(2) 0.017(2) 0.017(2)
F2 0.048(2) 0.073(3) 0.034(2) -0.0042(17) 0.0128(15) 0.0049(18)
C1 0.055(3) 0.032(2) 0.036(3) -0.009(2) 0.013(2) -0.003(2)
C2 0.030(2) 0.020(2) 0.047(3) -0.0036(19) 0.007(2) 0.0024(17)
C3 0.024(2) 0.020(2) 0.035(2) 0.0013(18) 0.0009(17) -0.0049(16)
C4 0.034(2) 0.022(2) 0.038(3) -0.0034(19) -0.0054(19) -0.0059(18)
C5 0.109(5) 0.088(5) 0.067(4) -0.020(3) 0.044(4) 0.000(4)
C6 0.031(2) 0.029(2) 0.072(4) 0.005(2) 0.003(2) 0.003(2)
C7 0.035(2) 0.031(2) 0.056(3) 0.003(2) 0.015(2) -0.008(2)
C8 0.052(3) 0.040(3) 0.062(4) 0.007(3) -0.022(3) -0.014(2)
C9 0.033(3) 0.028(3) 0.043(3) 0.007(2) 0.021(2) 0.009(2)
C10 0.064(3) 0.065(3) 0.071(4) -0.008(3) 0.022(3) 0.018(3)
C11 0.078(4) 0.080(4) 0.084(4) -0.012(4) 0.027(3) 0.022(3)
C12 0.057(3) 0.058(3) 0.082(5) 0.002(3) 0.033(3) 0.028(3)
C13 0.046(3) 0.055(3) 0.085(4) 0.005(3) 0.010(3) 0.021(3)
C14 0.052(3) 0.059(3) 0.068(4) -0.003(3) 0.005(3) 0.014(3)
F3 0.071(4) 0.072(4) 0.065(4) -0.012(3) 0.030(3) 0.011(3)
C9B 0.056(4) 0.055(4) 0.064(5) -0.007(4) 0.010(4) 0.013(4)
C10B 0.046(4) 0.054(4) 0.058(5) 0.001(4) 0.016(4) 0.017(4)
C11B 0.044(4) 0.055(5) 0.058(5) 0.011(5) 0.030(5) 0.021(4)
C12B 0.064(5) 0.069(5) 0.074(5) -0.003(5) 0.018(5) 0.017(5)
C13B 0.073(5) 0.075(5) 0.077(5) -0.008(5) 0.024(5) 0.013(5)
C14B 0.070(5) 0.073(5) 0.077(5) -0.010(4) 0.025(4) 0.011(4)
F3B 0.052(7) 0.057(7) 0.062(7) -0.001(6) 0.009(6) 0.010(6)
C15 0.025(2) 0.031(2) 0.032(2) 0.0108(19) -0.0027(18) -0.0015(18)
C16 0.027(2) 0.066(3) 0.040(3) 0.018(2) -0.002(2) -0.009(2)
C18 0.043(3) 0.081(4) 0.037(3) 0.008(3) -0.016(2) -0.026(3)
C19 0.037(3) 0.052(3) 0.032(3) 0.008(2) -0.003(2) -0.007(2)
C20 0.028(2) 0.025(2) 0.028(2) 0.0057(18) -0.0021(17) 0.0002(17)
C21 0.030(2) 0.084(4) 0.046(3) 0.018(3) -0.011(2) -0.022(3)
C22 0.032(2) 0.022(2) 0.018(2) 0.0026(16) 0.0041(16) -0.0049(17)
C23 0.041(3) 0.029(2) 0.028(2) 0.0030(19) 0.003(2) 0.000(2)
C24 0.063(3) 0.032(3) 0.031(3) 0.011(2) 0.000(2) 0.000(2)
C25 0.069(3) 0.035(3) 0.030(3) 0.002(2) 0.018(2) -0.015(2)
C26 0.050(3) 0.035(3) 0.039(3) -0.004(2) 0.020(2) -0.009(2)
C27 0.040(2) 0.031(2) 0.033(2) -0.0024(19) 0.012(2) -0.0035(19)
C28 0.0240(19) 0.0190(19) 0.024(2) 0.0011(16) 0.0066(16) -0.0051(16)
C29 0.035(2) 0.028(2) 0.023(2) 0.0000(18) 0.0078(18) -0.0057(18)
C30 0.036(2) 0.025(2) 0.034(2) -0.0064(19) 0.0118(19) -0.0031(18)
C31 0.029(2) 0.021(2) 0.042(3) -0.0026(19) 0.0074(19) 0.0015(17)
C32 0.026(2) 0.024(2) 0.028(2) 0.0036(18) 0.0069(17) 0.0009(17)
C33 0.0206(19) 0.024(2) 0.020(2) 0.0008(16) 0.0054(15) -0.0023(16)
C34 0.027(2) 0.023(2) 0.027(2) 0.0035(17) 0.0035(17) 0.0023(17)
C35 0.028(2) 0.030(2) 0.031(2) -0.0033(19) 0.0066(18) 0.0003(18)
C36 0.025(2) 0.035(2) 0.045(3) -0.004(2) 0.001(2) 0.0062(19)
C37 0.033(2) 0.032(2) 0.037(3) 0.004(2) -0.013(2) 0.0021(19)
C38 0.041(3) 0.036(2) 0.023(2) 0.0037(19) 0.0008(19) -0.003(2)
C39 0.028(2) 0.033(2) 0.027(2) -0.0015(18) 0.0063(18) 0.0045(18)
C40 0.0229(19) 0.024(2) 0.022(2) 0.0001(17) 0.0049(16) -0.0004(16)
C41 0.030(2) 0.035(2) 0.034(2) 0.010(2) 0.0062(19) 0.0018(19)
C42 0.040(3) 0.033(2) 0.038(3) 0.011(2) 0.008(2) -0.003(2)
C43 0.034(2) 0.044(3) 0.033(2) 0.010(2) 0.009(2) -0.011(2)
C44 0.023(2) 0.037(2) 0.030(2) 0.0019(19) 0.0044(17) -0.0029(18)
C45 0.027(2) 0.025(2) 0.020(2) 0.0009(16) 0.0050(16) -0.0005(17)
C46 0.036(3) 0.047(3) 0.041(3) 0.004(2) 0.004(2) -0.001(2)
C47 0.078(4) 0.042(3) 0.057(4) 0.005(3) -0.008(3) 0.003(3)
Co1 0.0200(3) 0.0203(3) 0.0231(3) 0.0001(2) 0.0050(2) -0.0001(2)
F4 0.074(2) 0.115(3) 0.079(3) -0.016(2) 0.015(2) 0.034(2)
F5 0.076(2) 0.075(2) 0.061(2) -0.0080(18) -0.0105(17) 0.0273(18)
F6 0.089(3) 0.155(4) 0.046(2) 0.018(2) 0.0144(18) -0.062(3)
F7 0.0681(19) 0.0560(18) 0.0393(16) -0.0053(14) -0.0011(14) -0.0206(15)
F8 0.0576(19) 0.104(3) 0.057(2) -0.0463(19) 0.0158(16) -0.0169(18)
F9 0.086(2) 0.0503(18) 0.066(2) -0.0022(16) 0.0304(18) -0.0229(17)
P1 0.0200(5) 0.0237(5) 0.0292(6) 0.0032(4) 0.0060(4) 0.0019(4)
P2 0.0232(5) 0.0216(5) 0.0207(5) 0.0032(4) 0.0030(4) -0.0003(4)
P3 0.0201(5) 0.0232(5) 0.0188(5) 0.0024(4) 0.0043(4) 0.0016(4)
P4 0.0417(7) 0.0470(7) 0.0303(6) -0.0040(6) 0.0081(5) -0.0099(6)
N1 0.045(3) 0.067(3) 0.081(4) 0.020(3) -0.001(2) 0.008(2)

loop_
_atom_type_symbol
_atom_type_description
_atom_type_scat_dispersion_real
_atom_type_scat_dispersion_imag
_atom_type_scat_source
C C 0.0033 0.0016 'International Tables Vol C Tables 4.2.6.8 and 6.1.1.4'
H H 0.0000 0.0000 'International Tables Vol C Tables 4.2.6.8 and 6.1.1.4'
Co Co 0.3494 0.9721 'International Tables Vol C Tables 4.2.6.8 and 6.1.1.4'
F F 0.0171 0.0103 'International Tables Vol C Tables 4.2.6.8 and 6.1.1.4'
P P 0.1023 0.0942 'International Tables Vol C Tables 4.2.6.8 and 6.1.1.4'
N N 0.0061 0.0033 'International Tables Vol C Tables 4.2.6.8 and 6.1.1.4'

loop_
_geom_angle_atom_site_label_1
_geom_angle_atom_site_label_2
_geom_angle_atom_site_label_3
_geom_angle
C4 C1 C2 90.3(3)
C4 C1 C5 130.3(5)
C2 C1 C5 134.6(5)
C4 C1 Co1 71.0(2)
C2 C1 Co1 68.9(2)
C5 C1 Co1 135.9(4)
C4 C1 C3 44.4(2)
C2 C1 C3 45.9(2)
C5 C1 C3 162.6(4)
Co1 C1 C3 61.25(17)
C1 C2 C3 88.6(3)
C1 C2 C6 135.6(4)
C3 C2 C6 132.9(4)
C1 C2 Co1 69.0(2)
C3 C2 Co1 70.8(2)
C6 C2 Co1 131.4(3)
C4 C3 C2 90.2(3)
C4 C3 C7 132.9(4)
C2 C3 C7 134.3(4)
C4 C3 C1 44.8(2)
C2 C3 C1 45.5(2)
C7 C3 C1 167.4(3)
C4 C3 Co1 69.6(2)
C2 C3 Co1 67.3(2)
C7 C3 Co1 133.6(3)
C1 C3 Co1 59.02(16)
C3 C4 C1 90.9(3)
C3 C4 C8 130.4(4)
C1 C4 C8 135.9(4)
C3 C4 Co1 70.0(2)
C1 C4 Co1 67.9(2)
C8 C4 Co1 133.7(3)
C1 C5 H5A 109.5
C1 C5 H5B 109.5
H5A C5 H5B 109.5
C1 C5 H5C 109.5
H5A C5 H5C 109.5
H5B C5 H5C 109.5
C2 C6 H6A 109.5
C2 C6 H6B 109.5
H6A C6 H6B 109.5
C2 C6 H6C 109.5
H6A C6 H6C 109.5
H6B C6 H6C 109.5
C3 C7 H7A 109.5
C3 C7 H7B 109.5
H7A C7 H7B 109.5
C3 C7 H7C 109.5
H7A C7 H7C 109.5
H7B C7 H7C 109.5
C4 C8 H8A 109.5
C4 C8 H8B 109.5
H8A C8 H8B 109.5
C4 C8 H8C 109.5
H8A C8 H8C 109.5
H8B C8 H8C 109.5
C10 C9 C14 120.0
C10 C9 P1 119.78(12)
C14 C9 P1 119.54(13)
C9 C10 C11 120.0
C9 C10 H10 120.0
C11 C10 H10 120.0
C12 C11 C10 120.0
C12 C11 H11 120.0
C10 C11 H11 120.0
C13 C12 C11 120.0
C13 C12 H12 120.0
C11 C12 H12 120.0
C12 C13 C14 120.00(7)
C12 C13 H13 120.0
C14 C13 H13 120.0
C13 C14 C9 120.00(5)
C13 C14 H14 120.0
C9 C14 H14 120.0
C10B C9B C14B 120.0
C10B C9B P1 115.90(18)
C14B C9B P1 122.45(18)
C11B C10B C9B 120.0
C11B C10B H10B 120.0
C9B C10B H10B 120.0
C10B C11B C12B 120.0
C10B C11B H11B 120.0
C12B C11B H11B 120.0
C13B C12B C11B 120.0
C13B C12B H12B 120.0
C11B C12B H12B 120.0
C12B C13B C14B 120.0
C12B C13B H13B 120.0
C14B C13B H13B 120.0
C13B C14B C9B 120.0
C13B C14B H14B 120.0
C9B C14B H14B 120.0
C20 C15 C16 119.7(4)
C20 C15 P1 115.6(3)
C16 C15 P1 124.6(3)
C21 C16 C15 120.1(4)
C21 C16 H16 120.0
C15 C16 H16 120.0
C19 C18 C21 120.4(5)
C19 C18 H18 119.8
C21 C18 H18 119.8
C18 C19 C20 120.1(4)
C18 C19 H19 119.9
C20 C19 H19 119.9
C15 C20 C19 119.4(4)
C15 C20 P2 116.2(3)
C19 C20 P2 124.3(3)
C16 C21 C18 120.3(4)
C16 C21 H21 119.9
C18 C21 H21 119.9
C23 C22 C27 117.4(4)
C23 C22 P2 121.2(3)
C27 C22 P2 121.2(3)
C24 C23 C22 122.4(4)
C24 C23 H23 118.8
C22 C23 H23 118.8
C23 C24 C25 119.6(4)
C23 C24 H24 120.2
C25 C24 H24 120.2
C26 C25 C24 119.5(4)
C26 C25 H25 120.2
C24 C25 H25 120.2
C25 C26 C27 120.8(4)
C25 C26 H26 119.6
C27 C26 H26 119.6
C26 C27 C22 120.3(4)
C26 C27 H27 119.9
C22 C27 H27 119.9
C29 C28 C33 119.7(4)
C29 C28 P2 124.4(3)
C33 C28 P2 115.7(3)
C30 C29 C28 120.1(4)
C30 C29 H29 119.9
C28 C29 H29 119.9
C31 C30 C29 120.4(4)
C31 C30 H30 119.8
C29 C30 H30 119.8
C30 C31 C32 120.5(4)
C30 C31 H31 119.8
C32 C31 H31 119.8
C31 C32 C33 119.9(4)
C31 C32 H32 120.1
C33 C32 H32 120.1
C28 C33 C32 119.5(3)
C28 C33 P3 116.4(3)
C32 C33 P3 124.1(3)
C39 C34 C35 116.6(4)
C39 C34 P3 121.6(3)
C35 C34 P3 121.6(3)
C36 C35 C34 120.7(4)
C36 C35 H35 119.6
C34 C35 H35 119.6
C37 C36 C35 120.2(4)
C37 C36 H36 119.9
C35 C36 H36 119.9
C36 C37 C38 120.2(4)
C36 C37 H37 119.9
C38 C37 H37 119.9
C39 C38 C37 118.5(4)
C39 C38 H38 120.8
C37 C38 H38 120.8
C38 C39 C34 123.7(4)
C38 C39 H39 118.1
C34 C39 H39 118.1
C41 C40 C45 119.6(3)
C41 C40 P3 124.6(3)
C45 C40 P3 115.7(3)
C42 C41 C40 120.5(4)
C42 C41 H41 119.8
C40 C41 H41 119.8
C41 C42 C43 120.1(4)
C41 C42 H42 119.9
C43 C42 H42 119.9
C44 C43 C42 120.1(4)
C44 C43 H43 119.9
C42 C43 H43 119.9
C43 C44 C45 120.1(4)
C43 C44 H44 120.0
C45 C44 H44 120.0
C40 C45 C44 119.6(4)
C40 C45 P1 115.7(3)
C44 C45 P1 124.5(3)
N1 C46 C47 179.0(6)
C46 C47 H47A 109.5
C46 C47 H47B 109.5
H47A C47 H47B 109.5
C46 C47 H47C 109.5
H47A C47 H47C 109.5
H47B C47 H47C 109.5
C2 Co1 C1 42.11(18)
C2 Co1 C4 60.12(17)
C1 Co1 C4 41.10(18)
C2 Co1 C3 41.90(15)
C1 Co1 C3 59.73(18)
C4 Co1 C3 40.36(16)
C2 Co1 P1 102.95(12)
C1 Co1 P1 100.68(14)
C4 Co1 P1 139.65(13)
C3 Co1 P1 144.25(11)
C2 Co1 P2 110.37(14)
C1 Co1 P2 152.24(14)
C4 Co1 P2 131.36(13)
C3 Co1 P2 98.24(12)
P1 Co1 P2 88.10(4)
C2 Co1 P3 158.44(13)
C1 Co1 P3 118.00(14)
C4 Co1 P3 99.68(12)
C3 Co1 P3 127.36(11)
P1 Co1 P3 87.75(4)
P2 Co1 P3 88.37(4)
C9 P1 C45 106.82(16)
C9 P1 C15 102.56(18)
C45 P1 C15 101.91(18)
C9 P1 C9B 11.39(18)
C45 P1 C9B 96.2(2)
C15 P1 C9B 109.4(2)
C9 P1 Co1 123.92(11)
C45 P1 Co1 109.73(13)
C15 P1 Co1 109.60(13)
C9B P1 Co1 126.66(19)
C22 P2 C20 104.03(18)
C22 P2 C28 104.16(17)
C20 P2 C28 100.59(17)
C22 P2 Co1 126.80(13)
C20 P2 Co1 109.00(14)
C28 P2 Co1 109.18(13)
C34 P3 C33 103.51(17)
C34 P3 C40 104.27(17)
C33 P3 C40 100.97(17)
C34 P3 Co1 126.95(13)
C33 P3 Co1 109.06(12)
C40 P3 Co1 109.06(13)
F6 P4 F8 89.19(19)
F6 P4 F4 89.4(2)
F8 P4 F4 92.2(2)
F6 P4 F9 178.6(2)
F8 P4 F9 91.31(18)
F4 P4 F9 89.3(2)
F6 P4 F5 91.8(2)
F8 P4 F5 88.48(19)
F4 P4 F5 178.7(2)
F9 P4 F5 89.54(19)
F6 P4 F7 91.15(18)
F8 P4 F7 178.07(19)
F4 P4 F7 89.72(19)
F9 P4 F7 88.39(16)
F5 P4 F7 89.60(18)

loop_
_geom_bond_atom_site_label_1
_geom_bond_atom_site_label_2
_geom_bond_distance
C1 C4 1.431(6)
C1 C2 1.449(6)
C1 C5 1.497(7)
C1 Co1 2.017(4)
C1 C3 2.032(6)
C2 C3 1.459(5)
C2 C6 1.492(6)
C2 Co1 2.016(4)
C3 C4 1.421(6)
C3 C7 1.490(6)
C3 Co1 2.062(4)
C4 C8 1.481(5)
C4 Co1 2.057(4)
C5 H5A 0.9800
C5 H5B 0.9800
C5 H5C 0.9800
C6 H6A 0.9800
C6 H6B 0.9800
C6 H6C 0.9800
C7 H7A 0.9800
C7 H7B 0.9800
C7 H7C 0.9800
C8 H8A 0.9800
C8 H8B 0.9800
C8 H8C 0.9800
C9 C10 1.3900(10)
C9 C14 1.3900
C9 P1 1.811(3)
C10 C11 1.3900
C10 H10 0.9500
C11 C12 1.3900
C11 H11 0.9500
C12 C13 1.3900
C12 H12 0.9500
C13 C14 1.3900(10)
C13 H13 0.9500
C14 H14 0.9500
C9B C10B 1.3900
C9B C14B 1.3900
C9B P1 1.966(6)
C10B C11B 1.3900
C10B H10B 0.9500
C11B C12B 1.3900
C11B H11B 0.9500
C12B C13B 1.3900
C12B H12B 0.9500
C13B C14B 1.3900
C13B H13B 0.9500
C14B H14B 0.9500
C15 C20 1.395(6)
C15 C16 1.402(6)
C15 P1 1.838(4)
C16 C21 1.376(7)
C16 H16 0.9500
C18 C19 1.379(6)
C18 C21 1.385(7)
C18 H18 0.9500
C19 C20 1.399(6)
C19 H19 0.9500
C20 P2 1.836(4)
C21 H21 0.9500
C22 C23 1.383(6)
C22 C27 1.404(6)
C22 P2 1.822(4)
C23 C24 1.374(6)
C23 H23 0.9500
C24 C25 1.380(7)
C24 H24 0.9500
C25 C26 1.380(7)
C25 H25 0.9500
C26 C27 1.385(6)
C26 H26 0.9500
C27 H27 0.9500
C28 C29 1.388(5)
C28 C33 1.397(5)
C28 P2 1.843(4)
C29 C30 1.379(6)
C29 H29 0.9500
C30 C31 1.376(6)
C30 H30 0.9500
C31 C32 1.378(6)
C31 H31 0.9500
C32 C33 1.398(5)
C32 H32 0.9500
C33 P3 1.838(4)
C34 C39 1.388(6)
C34 C35 1.404(5)
C34 P3 1.818(4)
C35 C36 1.390(6)
C35 H35 0.9500
C36 C37 1.384(6)
C36 H36 0.9500
C37 C38 1.385(6)
C37 H37 0.9500
C38 C39 1.372(6)
C38 H38 0.9500
C39 H39 0.9500
C40 C41 1.391(6)
C40 C45 1.396(5)
C40 P3 1.846(4)
C41 C42 1.379(6)
C41 H41 0.9500
C42 C43 1.387(6)
C42 H42 0.9500
C43 C44 1.384(6)
C43 H43 0.9500
C44 C45 1.397(5)
C44 H44 0.9500
C45 P1 1.832(4)
C46 N1 1.125(6)
C46 C47 1.448(7)
C47 H47A 0.9800
C47 H47B 0.9800
C47 H47C 0.9800
Co1 P1 2.1533(11)
Co1 P2 2.1614(11)
Co1 P3 2.1643(11)
F4 P4 1.583(4)
F5 P4 1.590(3)
F6 P4 1.576(3)
F7 P4 1.591(3)
F8 P4 1.582(3)
F9 P4 1.587(3)

loop_
_geom_torsion_atom_site_label_1
_geom_torsion_atom_site_label_2
_geom_torsion_atom_site_label_3
_geom_torsion_atom_site_label_4
_geom_torsion
C4 C1 C2 C3 0.4(3)
C5 C1 C2 C3 -155.6(6)
Co1 C1 C2 C3 69.9(2)
C4 C1 C2 C6 162.2(5)
C5 C1 C2 C6 6.1(9)
Co1 C1 C2 C6 -128.4(5)
C3 C1 C2 C6 161.7(6)
C4 C1 C2 Co1 -69.4(2)
C5 C1 C2 Co1 134.5(6)
C3 C1 C2 Co1 -69.9(2)
C1 C2 C3 C4 -0.4(3)
C6 C2 C3 C4 -163.0(5)
Co1 C2 C3 C4 67.7(2)
C1 C2 C3 C7 162.3(5)
C6 C2 C3 C7 -0.3(8)
Co1 C2 C3 C7 -129.6(5)
C6 C2 C3 C1 -162.6(6)
Co1 C2 C3 C1 68.2(2)
C1 C2 C3 Co1 -68.2(2)
C6 C2 C3 Co1 129.2(5)
C2 C1 C3 C4 179.4(5)
C5 C1 C3 C4 -80.3(15)
Co1 C1 C3 C4 91.7(3)
C4 C1 C3 C2 -179.4(5)
C5 C1 C3 C2 100.3(16)
Co1 C1 C3 C2 -87.7(3)
C4 C1 C3 C7 85.4(16)
C2 C1 C3 C7 -95.2(16)
C5 C1 C3 C7 5(3)
Co1 C1 C3 C7 177.0(16)
C4 C1 C3 Co1 -91.7(3)
C2 C1 C3 Co1 87.7(3)
C5 C1 C3 Co1 -172.0(16)
C2 C3 C4 C1 0.4(3)
C7 C3 C4 C1 -162.7(5)
Co1 C3 C4 C1 66.1(2)
C2 C3 C4 C8 163.4(5)
C7 C3 C4 C8 0.3(8)
C1 C3 C4 C8 163.0(6)
Co1 C3 C4 C8 -130.9(5)
C2 C3 C4 Co1 -65.6(2)
C7 C3 C4 Co1 131.2(5)
C1 C3 C4 Co1 -66.1(2)
C2 C1 C4 C3 -0.4(3)
C5 C1 C4 C3 157.3(5)
Co1 C1 C4 C3 -68.0(2)
C2 C1 C4 C8 -161.8(5)
C5 C1 C4 C8 -4.0(9)
Co1 C1 C4 C8 130.7(5)
C3 C1 C4 C8 -161.3(6)
C2 C1 C4 Co1 67.5(2)
C5 C1 C4 Co1 -134.7(6)
C3 C1 C4 Co1 68.0(2)
C14 C9 C10 C11 0.0
P1 C9 C10 C11 -170.56(11)
C9 C10 C11 C12 0.0
C10 C11 C12 C13 0.0
C11 C12 C13 C14 0.0
C12 C13 C14 C9 0.0
C10 C9 C14 C13 0.0
P1 C9 C14 C13 170.58(12)
C14B C9B C10B C11B 0.0
P1 C9B C10B C11B 165.7(2)
C9B C10B C11B C12B 0.0
C10B C11B C12B C13B 0.0
C11B C12B C13B C14B 0.0
C12B C13B C14B C9B 0.0
C10B C9B C14B C13B 0.0
P1 C9B C14B C13B -164.7(2)
C20 C15 C16 C21 1.7(7)
P1 C15 C16 C21 178.5(4)
C21 C18 C19 C20 0.7(8)
C16 C15 C20 C19 -1.8(6)
P1 C15 C20 C19 -178.9(3)
C16 C15 C20 P2 174.6(3)
P1 C15 C20 P2 -2.4(4)
C18 C19 C20 C15 0.6(7)
C18 C19 C20 P2 -175.5(4)
C15 C16 C21 C18 -0.3(8)
C19 C18 C21 C16 -0.9(9)
C27 C22 C23 C24 -0.5(6)
P2 C22 C23 C24 -175.6(4)
C22 C23 C24 C25 -1.0(7)
C23 C24 C25 C26 1.8(7)
C24 C25 C26 C27 -1.2(7)
C25 C26 C27 C22 -0.3(7)
C23 C22 C27 C26 1.1(6)
P2 C22 C27 C26 176.2(3)
C33 C28 C29 C30 1.0(6)
P2 C28 C29 C30 176.3(3)
C28 C29 C30 C31 -1.3(6)
C29 C30 C31 C32 0.3(6)
C30 C31 C32 C33 1.1(6)
C29 C28 C33 C32 0.3(5)
P2 C28 C33 C32 -175.4(3)
C29 C28 C33 P3 177.6(3)
P2 C28 C33 P3 1.9(4)
C31 C32 C33 C28 -1.3(5)
C31 C32 C33 P3 -178.4(3)
C39 C34 C35 C36 -2.7(6)
P3 C34 C35 C36 -177.4(3)
C34 C35 C36 C37 0.8(6)
C35 C36 C37 C38 0.5(6)
C36 C37 C38 C39 0.1(6)
C37 C38 C39 C34 -2.3(7)
C35 C34 C39 C38 3.5(6)
P3 C34 C39 C38 178.2(3)
C45 C40 C41 C42 0.6(6)
P3 C40 C41 C42 176.9(3)
C40 C41 C42 C43 -0.6(7)
C41 C42 C43 C44 0.3(7)
C42 C43 C44 C45 -0.1(7)
C41 C40 C45 C44 -0.4(6)
P3 C40 C45 C44 -177.0(3)
C41 C40 C45 P1 175.4(3)
P3 C40 C45 P1 -1.2(4)
C43 C44 C45 C40 0.1(6)
C43 C44 C45 P1 -175.2(3)
C3 C2 Co1 C1 -96.2(3)
C6 C2 Co1 C1 133.0(5)
C1 C2 Co1 C4 48.7(3)
C3 C2 Co1 C4 -47.5(2)
C6 C2 Co1 C4 -178.3(5)
C1 C2 Co1 C3 96.2(3)
C6 C2 Co1 C3 -130.8(6)
C1 C2 Co1 P1 -91.7(2)
C3 C2 Co1 P1 172.2(2)
C6 C2 Co1 P1 41.3(4)
C1 C2 Co1 P2 175.5(2)
C3 C2 Co1 P2 79.3(2)
C6 C2 Co1 P2 -51.5(4)
C1 C2 Co1 P3 26.5(5)
C3 C2 Co1 P3 -69.7(4)
C6 C2 Co1 P3 159.5(3)
C4 C1 Co1 C2 97.9(3)
C5 C1 Co1 C2 -133.2(7)
C3 C1 Co1 C2 50.2(2)
C2 C1 Co1 C4 -97.9(3)
C5 C1 Co1 C4 128.9(7)
C3 C1 Co1 C4 -47.7(2)
C4 C1 Co1 C3 47.7(2)
C2 C1 Co1 C3 -50.2(2)
C5 C1 Co1 C3 176.6(7)
C4 C1 Co1 P1 -164.5(2)
C2 C1 Co1 P1 97.6(2)
C5 C1 Co1 P1 -35.6(6)
C3 C1 Co1 P1 147.80(14)
C4 C1 Co1 P2 88.9(4)
C2 C1 Co1 P2 -9.1(4)
C5 C1 Co1 P2 -142.2(5)
C3 C1 Co1 P2 41.2(4)
C4 C1 Co1 P3 -71.4(3)
C2 C1 Co1 P3 -169.30(19)
C5 C1 Co1 P3 57.5(6)
C3 C1 Co1 P3 -119.05(15)
C3 C4 Co1 C2 49.5(2)
C1 C4 Co1 C2 -50.0(3)
C8 C4 Co1 C2 176.8(5)
C3 C4 Co1 C1 99.5(3)
C8 C4 Co1 C1 -133.2(6)
C1 C4 Co1 C3 -99.5(3)
C8 C4 Co1 C3 127.3(5)
C3 C4 Co1 P1 123.4(2)
C1 C4 Co1 P1 23.9(3)
C8 C4 Co1 P1 -109.2(4)
C3 C4 Co1 P2 -42.2(3)
C1 C4 Co1 P2 -141.7(2)
C8 C4 Co1 P2 85.2(4)
C3 C4 Co1 P3 -138.6(2)
C1 C4 Co1 P3 121.9(2)
C8 C4 Co1 P3 -11.2(4)
C4 C3 Co1 C2 -99.2(3)
C7 C3 Co1 C2 130.4(5)
C1 C3 Co1 C2 -50.5(3)
C4 C3 Co1 C1 -48.7(3)
C2 C3 Co1 C1 50.5(3)
C7 C3 Co1 C1 -179.1(5)
C2 C3 Co1 C4 99.2(3)
C7 C3 Co1 C4 -130.5(5)
C1 C3 Co1 C4 48.7(3)
C4 C3 Co1 P1 -112.3(3)
C2 C3 Co1 P1 -13.1(4)
C7 C3 Co1 P1 117.2(4)
C1 C3 Co1 P1 -63.7(3)
C4 C3 Co1 P2 149.4(2)
C2 C3 Co1 P2 -111.4(2)
C7 C3 Co1 P2 19.0(4)
C1 C3 Co1 P2 -161.95(17)
C4 C3 Co1 P3 55.1(3)
C2 C3 Co1 P3 154.3(2)
C7 C3 Co1 P3 -75.3(4)
C1 C3 Co1 P3 103.78(19)
C10 C9 P1 C45 -48.07(16)
C14 C9 P1 C45 141.33(14)
C10 C9 P1 C15 -154.81(14)
C14 C9 P1 C15 34.59(15)
C10 C9 P1 C9B -26.9(12)
C14 C9 P1 C9B 162.5(12)
C10 C9 P1 Co1 80.86(13)
C14 C9 P1 Co1 -89.74(11)
C40 C45 P1 C9 147.5(3)
C44 C45 P1 C9 -36.9(4)
C40 C45 P1 C15 -105.3(3)
C44 C45 P1 C15 70.3(4)
C40 C45 P1 C9B 143.4(3)
C44 C45 P1 C9B -41.0(4)
C40 C45 P1 Co1 10.8(3)
C44 C45 P1 Co1 -173.6(3)
C20 C15 P1 C9 -139.9(3)
C16 C15 P1 C9 43.2(4)
C20 C15 P1 C45 109.6(3)
C16 C15 P1 C45 -67.3(4)
C20 C15 P1 C9B -149.4(3)
C16 C15 P1 C9B 33.7(5)
C20 C15 P1 Co1 -6.5(3)
C16 C15 P1 Co1 176.6(4)
C10B C9B P1 C9 -10.2(11)
C14B C9B P1 C9 155.1(13)
C10B C9B P1 C45 149.46(14)
C14B C9B P1 C45 -45.21(19)
C10B C9B P1 C15 44.5(2)
C14B C9B P1 C15 -150.16(15)
C10B C9B P1 Co1 -90.30(17)
C14B C9B P1 Co1 75.0(2)
C2 Co1 P1 C9 20.8(2)
C1 Co1 P1 C9 -22.2(2)
C4 Co1 P1 C9 -38.0(2)
C3 Co1 P1 C9 29.7(3)
P2 Co1 P1 C9 131.23(15)
P3 Co1 P1 C9 -140.32(15)
C2 Co1 P1 C45 148.47(19)
C1 Co1 P1 C45 105.46(19)
C4 Co1 P1 C45 89.7(2)
C3 Co1 P1 C45 157.4(2)
P2 Co1 P1 C45 -101.06(13)
P3 Co1 P1 C45 -12.61(14)
C2 Co1 P1 C15 -100.4(2)
C1 Co1 P1 C15 -143.4(2)
C4 Co1 P1 C15 -159.2(2)
C3 Co1 P1 C15 -91.4(2)
P2 Co1 P1 C15 10.06(14)
P3 Co1 P1 C15 98.51(14)
C2 Co1 P1 C9B 34.3(3)
C1 Co1 P1 C9B -8.7(3)
C4 Co1 P1 C9B -24.4(3)
C3 Co1 P1 C9B 43.3(3)
P2 Co1 P1 C9B 144.8(2)
P3 Co1 P1 C9B -126.8(2)
C23 C22 P2 C20 -48.6(4)
C27 C22 P2 C20 136.4(3)
C23 C22 P2 C28 -153.6(3)
C27 C22 P2 C28 31.4(4)
C23 C22 P2 Co1 78.7(4)
C27 C22 P2 Co1 -96.3(3)
C15 C20 P2 C22 148.0(3)
C19 C20 P2 C22 -35.8(4)
C15 C20 P2 C28 -104.4(3)
C19 C20 P2 C28 71.9(4)
C15 C20 P2 Co1 10.3(3)
C19 C20 P2 Co1 -173.4(3)
C29 C28 P2 C22 37.4(4)
C33 C28 P2 C22 -147.1(3)
C29 C28 P2 C20 -70.1(4)
C33 C28 P2 C20 105.3(3)
C29 C28 P2 Co1 175.3(3)
C33 C28 P2 Co1 -9.2(3)
C2 Co1 P2 C22 -33.3(2)
C1 Co1 P2 C22 -26.8(4)
C4 Co1 P2 C22 34.3(2)
C3 Co1 P2 C22 8.3(2)
P1 Co1 P2 C22 -136.37(17)
P3 Co1 P2 C22 135.83(17)
C2 Co1 P2 C20 92.03(18)
C1 Co1 P2 C20 98.5(3)
C4 Co1 P2 C20 159.6(2)
C3 Co1 P2 C20 133.58(17)
P1 Co1 P2 C20 -11.08(14)
P3 Co1 P2 C20 -98.88(14)
C2 Co1 P2 C28 -158.96(17)
C1 Co1 P2 C28 -152.5(3)
C4 Co1 P2 C28 -91.4(2)
C3 Co1 P2 C28 -117.42(16)
P1 Co1 P2 C28 97.92(12)
P3 Co1 P2 C28 10.12(12)
C39 C34 P3 C33 152.1(3)
C35 C34 P3 C33 -33.5(4)
C39 C34 P3 C40 46.8(4)
C35 C34 P3 C40 -138.7(3)
C39 C34 P3 Co1 -81.0(4)
C35 C34 P3 Co1 93.5(3)
C28 C33 P3 C34 143.7(3)
C32 C33 P3 C34 -39.1(3)
C28 C33 P3 C40 -108.5(3)
C32 C33 P3 C40 68.6(3)
C28 C33 P3 Co1 6.2(3)
C32 C33 P3 Co1 -176.6(3)
C41 C40 P3 C34 36.7(4)
C45 C40 P3 C34 -146.9(3)
C41 C40 P3 C33 -70.5(4)
C45 C40 P3 C33 106.0(3)
C41 C40 P3 Co1 174.8(3)
C45 C40 P3 Co1 -8.8(3)
C2 Co1 P3 C34 17.1(4)
C1 Co1 P3 C34 37.0(2)
C4 Co1 P3 C34 -2.2(2)
C3 Co1 P3 C34 -34.8(2)
P1 Co1 P3 C34 137.86(17)
P2 Co1 P3 C34 -133.98(16)
C2 Co1 P3 C33 141.8(4)
C1 Co1 P3 C33 161.66(19)
C4 Co1 P3 C33 122.47(18)
C3 Co1 P3 C33 89.86(19)
P1 Co1 P3 C33 -97.44(13)
P2 Co1 P3 C33 -9.27(13)
C2 Co1 P3 C40 -108.7(4)
C1 Co1 P3 C40 -88.9(2)
C4 Co1 P3 C40 -128.12(18)
C3 Co1 P3 C40 -160.73(19)
P1 Co1 P3 C40 11.97(13)
P2 Co1 P3 C40 100.14(13)
